data_2312624
loop_
_publ_author_name
'Verni&#xe8;re, Anne'
'Diop, L&#xe9;opold V B'
'Sarr, Ibrahima'
'Schweitzer, Thierry'
'Malaman, Bernard'

_publ_section_title
;
 Crystal structure of new quaternary intermetallic compounds
 R<sub>2</sub>MoSi<sub>2</sub>C (R = Y, Gd).
;
_journal_coeditor_code YH5035SUP1
_journal_issue 5
_journal_name_full 'Acta crystallographica Section B, Structural science, crystal engineering and materials'
_journal_page_first 504
_journal_page_last 508
_journal_paper_doi 10.1107/S2052520624007017
_journal_volume 80
_journal_year 2024
_chemical_formula_moiety 'C Mo Si2 Y2'
_chemical_formula_sum 'C Mo Si2 Y2'
_chemical_formula_weight 341.91
_space_group_crystal_system tetragonal
_space_group_IT_number 127
_space_group_name_Hall '-P 4 2ab'
_space_group_name_H-M_alt 'P 4/m b m'
_audit_creation_method SHELXL-2018/3
_cell_angle_alpha 90
_cell_angle_beta 90
_cell_angle_gamma 90
_cell_formula_units_Z 2
_cell_length_a 6.9525(18)
_cell_length_b 6.9525(18)
_cell_length_c 4.1962(16)
_cell_measurement_reflns_used 2125
_cell_measurement_temperature 293(2)
_cell_measurement_theta_max 36
_cell_measurement_theta_min 3
_cell_volume 202.83(11)
_computing_structure_refinement 'SHELXL-2018/3 (Sheldrick, 2018)'
_diffrn_ambient_temperature 293(2)
_diffrn_detector_area_resol_mean 10
_diffrn_measured_fraction_theta_full 1.000
_diffrn_measured_fraction_theta_max 0.962
_diffrn_measurement_device_type 'BRUKER APEX II QUAZAR CCD'
_diffrn_measurement_method 'f\ and \w scans'
_diffrn_radiation_type MoK\a
_diffrn_radiation_wavelength 0.71073
_diffrn_reflns_av_R_equivalents 0.0517
_diffrn_reflns_av_unetI/netI 0.0304
_diffrn_reflns_Laue_measured_fraction_full 1.000
_diffrn_reflns_Laue_measured_fraction_max 0.962
_diffrn_reflns_limit_h_max 11
_diffrn_reflns_limit_h_min -7
_diffrn_reflns_limit_k_max 11
_diffrn_reflns_limit_k_min -11
_diffrn_reflns_limit_l_max 6
_diffrn_reflns_limit_l_min -6
_diffrn_reflns_number 2125
_diffrn_reflns_point_group_measured_fraction_full 1.000
_diffrn_reflns_point_group_measured_fraction_max 0.962
_diffrn_reflns_theta_full 25.242
_diffrn_reflns_theta_max 36.079
_diffrn_reflns_theta_min 4.145
_diffrn_source Imus
_exptl_absorpt_coefficient_mu 31.781
_exptl_absorpt_correction_T_max 0.9
_exptl_absorpt_correction_T_min 0.7
_exptl_absorpt_correction_type multi-scan
_exptl_absorpt_process_details 'SADABS (BRUKER, 2004)'
_exptl_crystal_colour grey
_exptl_crystal_density_diffrn 5.599
_exptl_crystal_density_meas ?
_exptl_crystal_density_method 'not measured'
_exptl_crystal_description shard
_exptl_crystal_F_000 308
_exptl_crystal_size_max 0.03
_exptl_crystal_size_mid 0.020
_exptl_crystal_size_min 0.015
_exptl_transmission_factor_max 0.81
_exptl_transmission_factor_min 0.4
_refine_diff_density_max 0.995
_refine_diff_density_min -2.227
_refine_diff_density_rms 0.333
_refine_ls_extinction_method none
_refine_ls_goodness_of_fit_ref 1.194
_refine_ls_hydrogen_treatment undef
_refine_ls_matrix_type full
_refine_ls_number_parameters 16
_refine_ls_number_reflns 281
_refine_ls_number_restraints 0
_refine_ls_restrained_S_all 1.194
_refine_ls_R_factor_all 0.0323
_refine_ls_R_factor_gt 0.0258
_refine_ls_shift/su_max 0.000
_refine_ls_shift/su_mean 0.000
_refine_ls_structure_factor_coef Fsqd
_refine_ls_weighting_details 'w=1/[\s^2^(Fo^2^)+(0.0282P)^2^+0.0725P] where P=(Fo^2^+2Fc^2^)/3'
_refine_ls_weighting_scheme calc
_refine_ls_wR_factor_gt 0.0570
_refine_ls_wR_factor_ref 0.0589
_reflns_Friedel_coverage 0.000
_reflns_number_gt 251
_reflns_number_total 281
_reflns_threshold_expression 'I > 2\s(I)'
_cod_data_source_file yh5035sup1.cif
_cod_data_source_block I
_cod_depositor_comments
;
The following automatic conversions were performed:

data item '_exptl_crystal_density_meas' value 'not measured' was
changed to '?' -- the value is perceived as not measured.

Automatic conversion script
Id: cif_fix_values 8170 2020-07-09 18:12:32Z antanas 

 Adding full bibliography for 2312624--2312625.cif.
;
_cod_original_cell_volume 202.83(13)
_cod_database_code 2312624
_cod_database_fobs_code 2312624
_shelx_shelxl_version_number 2018/3
_shelx_space_group_comment
;
The symmetry employed for this shelxl refinement is uniquely defined
by the following loop, which should always be used as a source of
symmetry information in preference to the above space-group names.
They are only intended as comments.
;
_shelx_estimated_absorpt_t_min 0.7
_shelx_estimated_absorpt_t_max 0.9
_exptl_absorpt_special_details none

loop_
_space_group_symop_operation_xyz
'x, y, z'
'-x, -y, z'
'-y, x, z'
'y, -x, z'
'-x+1/2, y+1/2, -z'
'x+1/2, -y+1/2, -z'
'y+1/2, x+1/2, -z'
'-y+1/2, -x+1/2, -z'
'-x, -y, -z'
'x, y, -z'
'y, -x, -z'
'-y, x, -z'
'x-1/2, -y-1/2, z'
'-x-1/2, y-1/2, z'
'-y-1/2, -x-1/2, z'
'y-1/2, x-1/2, z'

loop_
_atom_site_label
_atom_site_type_symbol
_atom_site_fract_x
_atom_site_fract_y
_atom_site_fract_z
_atom_site_U_iso_or_equiv
_atom_site_adp_type
_atom_site_occupancy
_atom_site_site_symmetry_order
_atom_site_calc_flag
_atom_site_refinement_flags_posn
_atom_site_refinement_flags_adp
_atom_site_refinement_flags_occupancy
_atom_site_disorder_assembly
_atom_site_disorder_group
Y1 Y 0.17653(5) 0.67653(5) 0.500000 0.00417(15) Uani 1 4 d S T P . .
Mo1 Mo 0.000000 0.000000 0.000000 0.00525(16) Uani 1 8 d S T P . .
Si1 Si 0.62546(16) 0.12546(16) 0.000000 0.0050(3) Uani 1 4 d S T P . .
C1 C 0.000000 0.000000 0.500000 0.0094(15) Uani 1 8 d S T P . .

loop_
_atom_site_aniso_label
_atom_site_aniso_U_11
_atom_site_aniso_U_22
_atom_site_aniso_U_33
_atom_site_aniso_U_23
_atom_site_aniso_U_13
_atom_site_aniso_U_12
Y1 0.00328(19) 0.00328(19) 0.0060(2) 0.000 0.000 -0.00053(16)
Mo1 0.0021(2) 0.0021(2) 0.0117(3) 0.000 0.000 0.000
Si1 0.0046(5) 0.0046(5) 0.0059(7) 0.000 0.000 -0.0006(5)
C1 0.008(2) 0.008(2) 0.012(4) 0.000 0.000 0.000

loop_
_atom_type_symbol
_atom_type_description
_atom_type_scat_dispersion_real
_atom_type_scat_dispersion_imag
_atom_type_scat_source
Y Y -2.7962 3.5667 'International Tables Vol C Tables 4.2.6.8 and 6.1.1.4'
Mo Mo -1.6832 0.6857 'International Tables Vol C Tables 4.2.6.8 and 6.1.1.4'
Si Si 0.0817 0.0704 'International Tables Vol C Tables 4.2.6.8 and 6.1.1.4'
C C 0.0033 0.0016 'International Tables Vol C Tables 4.2.6.8 and 6.1.1.4'

loop_
_geom_angle_atom_site_label_1
_geom_angle_atom_site_label_2
_geom_angle_atom_site_label_3
_geom_angle
_geom_angle_site_symmetry_1
_geom_angle_site_symmetry_3
_geom_angle_publ_flag
C1 Y1 C1 147.25(2) 5_556 1_565 ?
C1 Y1 Si1 78.943(10) 5_556 9_666 ?
C1 Y1 Si1 78.943(10) 1_565 9_666 ?
C1 Y1 Si1 78.943(10) 5_556 9_665 ?
C1 Y1 Si1 78.943(10) 1_565 9_665 ?
Si1 Y1 Si1 94.28(6) 9_666 9_665 ?
C1 Y1 Si1 76.57(3) 5_556 11_565 ?
C1 Y1 Si1 124.03(3) 1_565 11_565 ?
Si1 Y1 Si1 155.42(3) 9_666 11_565 ?
Si1 Y1 Si1 83.13(3) 9_665 11_565 ?
C1 Y1 Si1 124.03(3) 5_556 3 ?
C1 Y1 Si1 76.57(3) 1_565 3 ?
Si1 Y1 Si1 155.42(3) 9_666 3 ?
Si1 Y1 Si1 83.13(3) 9_665 3 ?
Si1 Y1 Si1 48.74(6) 11_565 3 ?
C1 Y1 Si1 76.57(3) 5_556 11_566 ?
C1 Y1 Si1 124.03(3) 1_565 11_566 ?
Si1 Y1 Si1 83.13(3) 9_666 11_566 ?
Si1 Y1 Si1 155.42(3) 9_665 11_566 ?
Si1 Y1 Si1 89.15(4) 11_565 11_566 ?
Si1 Y1 Si1 109.01(3) 3 11_566 ?
C1 Y1 Si1 124.03(3) 5_556 3_556 ?
C1 Y1 Si1 76.57(3) 1_565 3_556 ?
Si1 Y1 Si1 83.13(3) 9_666 3_556 ?
Si1 Y1 Si1 155.42(3) 9_665 3_556 ?
Si1 Y1 Si1 109.01(3) 11_565 3_556 ?
Si1 Y1 Si1 89.15(4) 3 3_556 ?
Si1 Y1 Si1 48.74(6) 11_566 3_556 ?
C1 Y1 Mo1 130.592(14) 5_556 1_566 ?
C1 Y1 Mo1 39.315(13) 1_565 1_566 ?
Si1 Y1 Mo1 52.207(15) 9_666 1_566 ?
Si1 Y1 Mo1 108.42(3) 9_665 1_566 ?
Si1 Y1 Mo1 151.36(3) 11_565 1_566 ?
Si1 Y1 Mo1 105.37(3) 3 1_566 ?
Si1 Y1 Mo1 89.33(3) 11_566 1_566 ?
Si1 Y1 Mo1 51.37(2) 3_556 1_566 ?
C1 Y1 Mo1 39.315(13) 5_556 5_556 ?
C1 Y1 Mo1 130.592(14) 1_565 5_556 ?
Si1 Y1 Mo1 52.207(15) 9_666 5_556 ?
Si1 Y1 Mo1 108.42(3) 9_665 5_556 ?
Si1 Y1 Mo1 105.37(3) 11_565 5_556 ?
Si1 Y1 Mo1 151.36(3) 3 5_556 ?
Si1 Y1 Mo1 51.37(2) 11_566 5_556 ?
Si1 Y1 Mo1 89.33(3) 3_556 5_556 ?
Mo1 Y1 Mo1 95.85(2) 1_566 5_556 ?
C1 Y1 Mo1 39.315(13) 5_556 5 ?
C1 Y1 Mo1 130.592(14) 1_565 5 ?
Si1 Y1 Mo1 108.42(3) 9_666 5 ?
Si1 Y1 Mo1 52.207(15) 9_665 5 ?
Si1 Y1 Mo1 51.37(2) 11_565 5 ?
Si1 Y1 Mo1 89.33(3) 3 5 ?
Si1 Y1 Mo1 105.37(3) 11_566 5 ?
Si1 Y1 Mo1 151.36(3) 3_556 5 ?
Mo1 Y1 Mo1 154.800(18) 1_566 5 ?
Mo1 Y1 Mo1 78.63(3) 5_556 5 ?
C1 Y1 Mo1 130.592(14) 5_556 1_565 ?
C1 Y1 Mo1 39.315(13) 1_565 1_565 ?
Si1 Y1 Mo1 108.42(3) 9_666 1_565 ?
Si1 Y1 Mo1 52.207(15) 9_665 1_565 ?
Si1 Y1 Mo1 89.33(3) 11_565 1_565 ?
Si1 Y1 Mo1 51.37(2) 3 1_565 ?
Si1 Y1 Mo1 151.36(3) 11_566 1_565 ?
Si1 Y1 Mo1 105.37(3) 3_556 1_565 ?
Mo1 Y1 Mo1 78.63(3) 1_566 1_565 ?
Mo1 Y1 Mo1 154.800(18) 5_556 1_565 ?
Mo1 Y1 Mo1 95.85(2) 5 1_565 ?
C1 Mo1 C1 180.0 1_554 . ?
C1 Mo1 Si1 90.0 1_554 11_565 ?
C1 Mo1 Si1 90.0 . 11_565 ?
C1 Mo1 Si1 90.0 1_554 3_545 ?
C1 Mo1 Si1 90.0 . 3_545 ?
Si1 Mo1 Si1 180.000(15) 11_565 3_545 ?
C1 Mo1 Si1 90.0 1_554 9_655 ?
C1 Mo1 Si1 90.0 . 9_655 ?
Si1 Mo1 Si1 90.0 11_565 9_655 ?
Si1 Mo1 Si1 90.0 3_545 9_655 ?
C1 Mo1 Si1 90.0 1_554 1_455 ?
C1 Mo1 Si1 90.0 . 1_455 ?
Si1 Mo1 Si1 90.0 11_565 1_455 ?
Si1 Mo1 Si1 90.0 3_545 1_455 ?
Si1 Mo1 Si1 180.0 9_655 1_455 ?
C1 Mo1 Y1 50.685(13) 1_554 11_455 ?
C1 Mo1 Y1 129.315(13) . 11_455 ?
Si1 Mo1 Y1 124.55(2) 11_565 11_455 ?
Si1 Mo1 Y1 55.45(2) 3_545 11_455 ?
Si1 Mo1 Y1 121.75(2) 9_655 11_455 ?
Si1 Mo1 Y1 58.25(2) 1_455 11_455 ?
C1 Mo1 Y1 129.315(13) 1_554 3_655 ?
C1 Mo1 Y1 50.685(13) . 3_655 ?
Si1 Mo1 Y1 55.45(2) 11_565 3_655 ?
Si1 Mo1 Y1 124.55(2) 3_545 3_655 ?
Si1 Mo1 Y1 58.25(2) 9_655 3_655 ?
Si1 Mo1 Y1 121.75(2) 1_455 3_655 ?
Y1 Mo1 Y1 180.0 11_455 3_655 ?
C1 Mo1 Y1 50.685(13) 1_554 1_544 ?
C1 Mo1 Y1 129.315(13) . 1_544 ?
Si1 Mo1 Y1 121.75(2) 11_565 1_544 ?
Si1 Mo1 Y1 58.25(2) 3_545 1_544 ?
Si1 Mo1 Y1 55.45(2) 9_655 1_544 ?
Si1 Mo1 Y1 124.55(2) 1_455 1_544 ?
Y1 Mo1 Y1 66.333(14) 11_455 1_544 ?
Y1 Mo1 Y1 113.667(14) 3_655 1_544 ?
C1 Mo1 Y1 129.315(13) 1_554 9_566 ?
C1 Mo1 Y1 50.685(13) . 9_566 ?
Si1 Mo1 Y1 58.25(2) 11_565 9_566 ?
Si1 Mo1 Y1 121.75(2) 3_545 9_566 ?
Si1 Mo1 Y1 124.55(2) 9_655 9_566 ?
Si1 Mo1 Y1 55.45(2) 1_455 9_566 ?
Y1 Mo1 Y1 113.667(14) 11_455 9_566 ?
Y1 Mo1 Y1 66.333(14) 3_655 9_566 ?
Y1 Mo1 Y1 180.00(2) 1_544 9_566 ?
C1 Mo1 Y1 129.315(13) 1_554 11_456 ?
C1 Mo1 Y1 50.685(13) . 11_456 ?
Si1 Mo1 Y1 124.55(2) 11_565 11_456 ?
Si1 Mo1 Y1 55.45(2) 3_545 11_456 ?
Si1 Mo1 Y1 121.75(2) 9_655 11_456 ?
Si1 Mo1 Y1 58.25(2) 1_455 11_456 ?
Y1 Mo1 Y1 78.63(3) 11_455 11_456 ?
Y1 Mo1 Y1 101.37(3) 3_655 11_456 ?
Y1 Mo1 Y1 113.667(14) 1_544 11_456 ?
Y1 Mo1 Y1 66.333(13) 9_566 11_456 ?
C1 Mo1 Y1 50.685(13) 1_554 3_654 ?
C1 Mo1 Y1 129.315(13) . 3_654 ?
Si1 Mo1 Y1 55.45(2) 11_565 3_654 ?
Si1 Mo1 Y1 124.55(2) 3_545 3_654 ?
Si1 Mo1 Y1 58.25(2) 9_655 3_654 ?
Si1 Mo1 Y1 121.75(2) 1_455 3_654 ?
Y1 Mo1 Y1 101.37(3) 11_455 3_654 ?
Y1 Mo1 Y1 78.63(3) 3_655 3_654 ?
Y1 Mo1 Y1 66.333(13) 1_544 3_654 ?
Y1 Mo1 Y1 113.667(14) 9_566 3_654 ?
Y1 Mo1 Y1 180.0 11_456 3_654 ?
Si1 Si1 Mo1 116.48(3) 9_655 5 ?
Si1 Si1 Mo1 116.48(3) 9_655 1_655 ?
Mo1 Si1 Mo1 127.04(6) 5 1_655 ?
Si1 Si1 Y1 132.86(3) 9_655 9_666 ?
Mo1 Si1 Y1 72.34(3) 5 9_666 ?
Mo1 Si1 Y1 72.34(3) 1_655 9_666 ?
Si1 Si1 Y1 132.86(3) 9_655 9_665 ?
Mo1 Si1 Y1 72.34(3) 5 9_665 ?
Mo1 Si1 Y1 72.34(3) 1_655 9_665 ?
Y1 Si1 Y1 94.28(6) 9_666 9_665 ?
Si1 Si1 Y1 65.63(3) 9_655 11 ?
Mo1 Si1 Y1 134.725(15) 5 11 ?
Mo1 Si1 Y1 70.384(9) 1_655 11 ?
Y1 Si1 Y1 142.67(3) 9_666 11 ?
Y1 Si1 Y1 76.48(2) 9_665 11 ?
Si1 Si1 Y1 65.63(3) 9_655 3_654 ?
Mo1 Si1 Y1 70.384(9) 5 3_654 ?
Mo1 Si1 Y1 134.725(15) 1_655 3_654 ?
Y1 Si1 Y1 142.67(3) 9_666 3_654 ?
Y1 Si1 Y1 76.48(2) 9_665 3_654 ?
Y1 Si1 Y1 70.99(3) 11 3_654 ?
Si1 Si1 Y1 65.63(3) 9_655 11_556 ?
Mo1 Si1 Y1 134.725(15) 5 11_556 ?
Mo1 Si1 Y1 70.384(9) 1_655 11_556 ?
Y1 Si1 Y1 76.48(2) 9_666 11_556 ?
Y1 Si1 Y1 142.67(3) 9_665 11_556 ?
Y1 Si1 Y1 89.15(4) 11 11_556 ?
Y1 Si1 Y1 131.26(6) 3_654 11_556 ?
Si1 Si1 Y1 65.63(3) 9_655 3_655 ?
Mo1 Si1 Y1 70.384(9) 5 3_655 ?
Mo1 Si1 Y1 134.725(15) 1_655 3_655 ?
Y1 Si1 Y1 76.48(2) 9_666 3_655 ?
Y1 Si1 Y1 142.67(3) 9_665 3_655 ?
Y1 Si1 Y1 131.26(6) 11 3_655 ?
Y1 Si1 Y1 89.15(4) 3_654 3_655 ?
Y1 Si1 Y1 70.99(3) 11_556 3_655 ?
Mo1 C1 Mo1 180.0 1_556 . ?
Mo1 C1 Y1 90.0 1_556 11_456 ?
Mo1 C1 Y1 90.0 . 11_456 ?
Mo1 C1 Y1 90.0 1_556 3_655 ?
Mo1 C1 Y1 90.0 . 3_655 ?
Y1 C1 Y1 180.0 11_456 3_655 ?
Mo1 C1 Y1 90.0 1_556 1_545 ?
Mo1 C1 Y1 90.0 . 1_545 ?
Y1 C1 Y1 90.0 11_456 1_545 ?
Y1 C1 Y1 90.0 3_655 1_545 ?
Mo1 C1 Y1 90.0 1_556 9_566 ?
Mo1 C1 Y1 90.0 . 9_566 ?
Y1 C1 Y1 90.0 11_456 9_566 ?
Y1 C1 Y1 90.0 3_655 9_566 ?
Y1 C1 Y1 180.0 1_545 9_566 ?

loop_
_geom_bond_atom_site_label_1
_geom_bond_atom_site_label_2
_geom_bond_distance
_geom_bond_site_symmetry_2
_geom_bond_publ_flag
Y1 C1 2.5620(7) 5_556 ?
Y1 C1 2.5620(7) 1_565 ?
Y1 Si1 2.8622(13) 9_666 ?
Y1 Si1 2.8622(13) 9_665 ?
Y1 Si1 2.9894(10) 11_565 ?
Y1 Si1 2.9894(10) 3 ?
Y1 Si1 2.9894(10) 11_566 ?
Y1 Si1 2.9894(10) 3_556 ?
Y1 Mo1 3.3115(7) 1_566 ?
Y1 Mo1 3.3115(7) 5_556 ?
Y1 Mo1 3.3115(7) 5 ?
Y1 Mo1 3.3115(7) 1_565 ?
Mo1 C1 2.0981(8) 1_554 ?
Mo1 C1 2.0981(8) . ?
Mo1 Si1 2.7462(10) 11_565 ?
Mo1 Si1 2.7462(10) 3_545 ?
Mo1 Si1 2.7462(10) 9_655 ?
Mo1 Si1 2.7462(10) 1_455 ?
Si1 Si1 2.467(3) 9_655 ?
